data_1529519
loop_
_publ_author_name
'Abrahams, S.C.'
'Bernstein, J.L.'
'Svensson, C.'

_publ_section_title
;
 Ferroelectric-ferroelastic Tb2 (Mo O4)3. Crystal structure temperature
 dependence from 298 K through the transition at 436 K to the
 antiferroelectric-paraelastic phase at 523 K
;
_journal_name_full 'Journal of Chemical Physics'
_journal_page_first 4278
_journal_page_last 4285
_journal_volume 72
_journal_year 1980
_chemical_formula_sum 'Mo3 O12 Tb2'
_chemical_name_systematic 'Tb2 (Mo O4)3'
_space_group_IT_number 32
_symmetry_space_group_name_Hall 'P 2 -2ab'
_symmetry_space_group_name_H-M 'P b a 2'
_cell_angle_alpha 90
_cell_angle_beta 90
_cell_angle_gamma 90
_cell_formula_units_Z 4
_cell_length_a 10.3656
_cell_length_b 10.3876
_cell_length_c 10.6471
_cell_volume 1146.413
_citation_journal_id_ASTM JCPSA6
_cod_data_source_file Abrahams_JCPSA6_1980_600.cif
_cod_data_source_block Mo3O12Tb2
_cod_database_code 1529519

loop_
_symmetry_equiv_pos_as_xyz
x,y,z
-x,-y,z
-x+1/2,y+1/2,z
x+1/2,-y+1/2,z

loop_
_atom_site_label
_atom_site_type_symbol
_atom_site_fract_x
_atom_site_fract_y
_atom_site_fract_z
_atom_site_occupancy
_atom_site_U_iso_or_equiv
Mo1 Mo+6 0.20597 0.49182 0.35752 1 0.0
O8 O-2 0.3828 0.1186 0.2917 1 0.0
O12 O-2 0.1702 0.3629 0.8998 1 0.0
O1 O-2 0.19922 0.4851 0.5194 1 0.0
O3 O-2 0.1288 0.0014 0.31 1 0.0
O7 O-2 0.3817 0.3845 0.715 1 0.0
O10 O-2 0.316 0.1319 0.9103 1 0.0
Tb1 Tb+3 0.18731 0.49656 0.73756 1 0.0
O6 O-2 0.1513 0.3425 0.3076 1 0.0
O5 O-2 0.1539 0.1517 0.6852 1 0.0
Mo3 Mo+6 0.24363 0.24363 0 1 0.0
Mo2 Mo+6 0.00137 0.20629 0.64265 1 0.0
O2 O-2 0.4881 0.3072 0.4817 1 0.0
O9 O-2 0.128 0.1725 0.0942 1 0.0
Tb2 Tb+3 0.49427 0.31278 0.26298 1 0.0
O11 O-2 0.3578 0.3165 0.1008 1 0.0
O4 O-2 0.4987 0.1272 0.6896 1 0.0
